data_4335655
loop_
_publ_author_name
'Ting Hu'
'Thomas C. W. Mak'

_publ_section_title
;
 Silver(I) Multiple Salts Assembled with Phosphonate,
 Perfluorocarboxylate, and the Multinuclear Silver-Ethynediide
 Supramolecular Synthon
;
_journal_name_full 'Inorganic Chemistry'
_journal_page_first 9066
_journal_page_last 9076
_journal_paper_doi 10.1021/ic401259r
_journal_volume 52
_journal_year 2013
_chemical_formula_sum 'C30 H23 Ag9 F6 O16 P4'
_chemical_formula_weight 1848.19
_chemical_name_systematic
; 
 ? 
;
_space_group_IT_number 15
_symmetry_cell_setting monoclinic
_symmetry_space_group_name_Hall '-C 2yc'
_symmetry_space_group_name_H-M 'C 1 2/c 1'
_atom_sites_solution_hydrogens geom
_atom_sites_solution_primary direct
_atom_sites_solution_secondary difmap
_audit_creation_method SHELXL-97
_cell_angle_alpha 90.00
_cell_angle_beta 105.644(2)
_cell_angle_gamma 90.00
_cell_formula_units_Z 8
_cell_length_a 33.403(3)
_cell_length_b 13.8873(12)
_cell_length_c 18.3033(15)
_cell_measurement_reflns_used 40820
_cell_measurement_temperature 296(2)
_cell_measurement_theta_max 27.729
_cell_measurement_theta_min 2.303
_cell_volume 8176.0(12)
_computing_cell_refinement SAINT(Bruker,2001)
_computing_data_collection APEX2(Bruker,2003)
_computing_data_reduction APEX2(Bruker,2003)
_computing_structure_refinement 'SHELXL-97 (Sheldrick, 1997)'
_computing_structure_solution 'SHELXS-97 (Sheldrick, 1990)'
_diffrn_ambient_temperature 296(2)
_diffrn_measured_fraction_theta_full 0.993
_diffrn_measured_fraction_theta_max 0.993
_diffrn_radiation_monochromator graphite
_diffrn_radiation_source 'fine-focus sealed tube'
_diffrn_radiation_type MoK\a
_diffrn_radiation_wavelength 0.71073
_diffrn_reflns_av_R_equivalents 0.1203
_diffrn_reflns_av_sigmaI/netI 0.1098
_diffrn_reflns_limit_h_max 44
_diffrn_reflns_limit_h_min -44
_diffrn_reflns_limit_k_max 18
_diffrn_reflns_limit_k_min -18
_diffrn_reflns_limit_l_max 24
_diffrn_reflns_limit_l_min -24
_diffrn_reflns_number 38192
_diffrn_reflns_theta_full 28.08
_diffrn_reflns_theta_max 28.08
_diffrn_reflns_theta_min 1.87
_exptl_absorpt_coefficient_mu 4.469
_exptl_absorpt_correction_T_max 0.6635
_exptl_absorpt_correction_T_min 0.4685
_exptl_absorpt_correction_type multi-scan
_exptl_absorpt_process_details SADABS
_exptl_crystal_colour colorless
_exptl_crystal_density_diffrn 3.003
_exptl_crystal_description rhombus-like
_exptl_crystal_F_000 6944
_exptl_crystal_size_max 0.20
_exptl_crystal_size_mid 0.16
_exptl_crystal_size_min 0.10
_refine_diff_density_max 2.049
_refine_diff_density_min -1.587
_refine_diff_density_rms 0.331
_refine_ls_extinction_coef 0.00037(3)
_refine_ls_extinction_expression Fc^*^=kFc[1+0.001xFc^2^\l^3^/sin(2\q)]^-1/4^
_refine_ls_extinction_method SHELXL
_refine_ls_goodness_of_fit_ref 1.013
_refine_ls_hydrogen_treatment mixed
_refine_ls_matrix_type full
_refine_ls_number_parameters 587
_refine_ls_number_reflns 9875
_refine_ls_number_restraints 0
_refine_ls_restrained_S_all 1.013
_refine_ls_R_factor_all 0.1017
_refine_ls_R_factor_gt 0.0669
_refine_ls_shift/su_max 0.001
_refine_ls_shift/su_mean 0.000
_refine_ls_structure_factor_coef Fsqd
_refine_ls_weighting_details 'calc w=1/[\s^2^(Fo^2^)+(0.0829P)^2^+0.0000P] where P=(Fo^2^+2Fc^2^)/3'
_refine_ls_weighting_scheme calc
_refine_ls_wR_factor_gt 0.1530
_refine_ls_wR_factor_ref 0.1722
_reflns_number_gt 6841
_reflns_number_total 9875
_reflns_threshold_expression >2sigma(I)
_cod_data_source_file ic401259r_si_002_3.cif
_cod_data_source_block 3
_cod_database_code 4335655

loop_
_symmetry_equiv_pos_as_xyz
'x, y, z'
'-x, y, -z+1/2'
'x+1/2, y+1/2, z'
'-x+1/2, y+1/2, -z+1/2'
'-x, -y, -z'
'x, -y, z-1/2'
'-x+1/2, -y+1/2, -z'
'x+1/2, -y+1/2, z-1/2'

loop_
_atom_site_label
_atom_site_type_symbol
_atom_site_fract_x
_atom_site_fract_y
_atom_site_fract_z
_atom_site_U_iso_or_equiv
_atom_site_adp_type
_atom_site_occupancy
_atom_site_symmetry_multiplicity
_atom_site_calc_flag
_atom_site_refinement_flags
Ag1 Ag 0.24232(3) 0.25998(5) 0.08093(4) 0.0344(2) Uani 1 1 d .
Ag2 Ag 0.29687(3) 0.26463(5) 0.23980(4) 0.0354(2) Uani 1 1 d .
Ag3 Ag 0.30845(2) 0.12262(6) 0.11002(4) 0.0365(2) Uani 1 1 d .
Ag4 Ag 0.27854(3) -0.02003(5) 0.23428(5) 0.0437(2) Uani 1 1 d .
Ag5 Ag 0.22762(3) 0.04025(6) 0.07659(4) 0.0497(3) Uani 1 1 d .
Ag6 Ag 0.19555(2) 0.02906(5) 0.22907(5) 0.0426(2) Uani 1 1 d .
Ag7 Ag 0.19170(3) 0.24030(5) 0.21439(5) 0.0387(2) Uani 1 1 d .
Ag8 Ag 0.25534(3) 0.15008(6) 0.34718(4) 0.0481(2) Uani 1 1 d .
Ag9 Ag 0.38778(3) 0.38473(5) 0.31548(5) 0.0459(2) Uani 1 1 d .
P1 P 0.31476(8) 0.43446(15) 0.10988(12) 0.0265(5) Uani 1 1 d .
P2 P 0.31774(8) -0.14666(15) 0.11829(13) 0.0248(5) Uani 1 1 d .
P3 P 0.31759(7) 0.33674(14) 0.42028(12) 0.0206(4) Uani 1 1 d .
P4 P 0.18021(7) 0.42024(14) 0.07571(12) 0.0214(4) Uani 1 1 d .
F1 F 0.4540(2) 0.1286(5) 0.2951(5) 0.074(2) Uani 1 1 d .
F2 F 0.4546(2) 0.2776(5) 0.2747(5) 0.070(2) Uani 1 1 d .
F3 F 0.4565(2) 0.1806(7) 0.1882(4) 0.075(2) Uani 1 1 d .
F4 F 0.0449(3) 0.0855(11) 0.1985(7) 0.154(6) Uani 1 1 d .
F5 F 0.0449(3) 0.0689(10) 0.0873(7) 0.135(5) Uani 1 1 d .
F6 F 0.0415(3) 0.2015(7) 0.1289(8) 0.132(5) Uani 1 1 d .
C1 C 0.2460(3) 0.1292(6) 0.2249(5) 0.0243(18) Uani 1 1 d .
C2 C 0.2579(3) 0.1428(5) 0.1676(5) 0.0244(18) Uani 1 1 d .
C3 C 0.3921(3) 0.1922(6) 0.2186(5) 0.0283(19) Uani 1 1 d .
C4 C 0.4399(3) 0.1950(8) 0.2457(6) 0.042(2) Uani 1 1 d .
C5 C 0.1067(3) 0.1258(6) 0.1707(6) 0.032(2) Uani 1 1 d .
C6 C 0.0588(3) 0.1200(7) 0.1459(7) 0.040(2) Uani 1 1 d .
C7 C 0.3661(3) 0.4185(6) 0.0990(5) 0.030(2) Uani 1 1 d .
C8 C 0.3740(4) 0.3524(7) 0.0489(7) 0.043(3) Uani 1 1 d .
H8 H 0.3521 0.3171 0.0182 0.052 Uiso 1 1 calc R
C9 C 0.4145(4) 0.3373(8) 0.0434(8) 0.059(3) Uani 1 1 d .
H9 H 0.4197 0.2918 0.0099 0.071 Uiso 1 1 calc R
C10 C 0.4467(4) 0.3906(9) 0.0882(9) 0.062(4) Uani 1 1 d .
H10 H 0.4734 0.3826 0.0831 0.074 Uiso 1 1 calc R
C11 C 0.4396(4) 0.4567(8) 0.1411(7) 0.052(3) Uani 1 1 d .
H11 H 0.4616 0.4904 0.1729 0.062 Uiso 1 1 calc R
C12 C 0.3991(3) 0.4708(8) 0.1453(7) 0.047(3) Uani 1 1 d .
H12 H 0.3938 0.5156 0.1793 0.056 Uiso 1 1 calc R
C13 C 0.3729(3) -0.1640(6) 0.1335(5) 0.0289(19) Uani 1 1 d .
C14 C 0.3896(4) -0.2555(8) 0.1350(7) 0.045(3) Uani 1 1 d .
H14 H 0.3726 -0.3095 0.1258 0.054 Uiso 1 1 calc R
C15 C 0.4322(4) -0.2644(9) 0.1506(7) 0.058(3) Uani 1 1 d .
H15 H 0.4437 -0.3257 0.1521 0.069 Uiso 1 1 calc R
C16 C 0.4576(4) -0.1882(10) 0.1636(7) 0.058(3) Uani 1 1 d .
H16 H 0.4861 -0.1966 0.1730 0.070 Uiso 1 1 calc R
C17 C 0.4409(4) -0.0954(9) 0.1628(7) 0.057(3) Uani 1 1 d .
H17 H 0.4580 -0.0415 0.1720 0.069 Uiso 1 1 calc R
C18 C 0.3991(4) -0.0862(8) 0.1485(7) 0.053(3) Uani 1 1 d .
H18 H 0.3879 -0.0250 0.1489 0.064 Uiso 1 1 calc R
C19 C 0.3721(3) 0.3070(6) 0.4435(5) 0.0278(19) Uani 1 1 d .
C20 C 0.3852(3) 0.2108(6) 0.4421(5) 0.034(2) Uani 1 1 d .
H20 H 0.3658 0.1612 0.4316 0.041 Uiso 1 1 calc R
C21 C 0.4269(3) 0.1905(7) 0.4563(6) 0.042(2) Uani 1 1 d .
H21 H 0.4356 0.1271 0.4547 0.050 Uiso 1 1 calc R
C22 C 0.4561(4) 0.2639(8) 0.4730(8) 0.055(3) Uani 1 1 d .
H22 H 0.4842 0.2486 0.4835 0.067 Uiso 1 1 calc R
C23 C 0.4447(3) 0.3575(8) 0.4742(7) 0.050(3) Uani 1 1 d .
H23 H 0.4645 0.4062 0.4830 0.059 Uiso 1 1 calc R
C24 C 0.4021(3) 0.3796(6) 0.4619(6) 0.033(2) Uani 1 1 d .
H24 H 0.3939 0.4429 0.4661 0.039 Uiso 1 1 calc R
C25 C 0.1254(3) 0.4240(6) 0.0697(5) 0.0276(19) Uani 1 1 d .
C26 C 0.0966(3) 0.4159(8) 0.0008(6) 0.039(2) Uani 1 1 d .
H26 H 0.1053 0.4125 -0.0433 0.047 Uiso 1 1 calc R
C27 C 0.0543(3) 0.4126(7) -0.0036(7) 0.045(3) Uani 1 1 d .
H27 H 0.0350 0.4032 -0.0503 0.055 Uiso 1 1 calc R
C28 C 0.0414(4) 0.4230(7) 0.0599(8) 0.049(3) Uani 1 1 d .
H28 H 0.0130 0.4233 0.0563 0.058 Uiso 1 1 calc R
C29 C 0.0698(4) 0.4334(8) 0.1307(7) 0.049(3) Uani 1 1 d .
H29 H 0.0609 0.4410 0.1742 0.059 Uiso 1 1 calc R
C30 C 0.1123(3) 0.4322(7) 0.1346(6) 0.037(2) Uani 1 1 d .
H30 H 0.1318 0.4369 0.1815 0.045 Uiso 1 1 calc R
O1 O 0.3738(2) 0.2426(5) 0.2566(5) 0.0458(18) Uani 1 1 d .
O2 O 0.3771(2) 0.1385(5) 0.1655(5) 0.0472(19) Uani 1 1 d .
O3 O 0.1216(2) 0.2040(5) 0.1674(5) 0.057(2) Uani 1 1 d .
O4 O 0.1240(2) 0.0473(5) 0.1902(5) 0.0461(19) Uani 1 1 d .
O5 O 0.2847(2) 0.3793(4) 0.0475(3) 0.0303(14) Uani 1 1 d .
O6 O 0.3141(2) 0.4087(4) 0.1895(3) 0.0341(16) Uani 1 1 d .
O7 O 0.3056(2) 0.5458(4) 0.1032(3) 0.0340(15) Uani 1 1 d .
H7A H 0.3070 0.5651 0.0617 0.051 Uiso 1 1 calc R
O8 O 0.3052(2) -0.0553(4) 0.0726(3) 0.0331(15) Uani 1 1 d .
O9 O 0.3078(2) -0.1441(4) 0.1936(3) 0.0311(15) Uani 1 1 d .
O10 O 0.2963(2) -0.2366(4) 0.0753(4) 0.0328(15) Uani 1 1 d .
H10A H 0.2973 -0.2342 0.0311 0.049 Uiso 1 1 calc R
O11 O 0.18693(19) 0.3542(4) 0.0143(3) 0.0262(13) Uani 1 1 d .
O12 O 0.2035(2) 0.3900(4) 0.1550(3) 0.0292(14) Uani 1 1 d .
O13 O 0.1946(2) 0.5258(4) 0.0644(3) 0.0268(13) Uani 1 1 d .
H13A H 0.1944 0.5336 0.0199 0.040 Uiso 1 1 calc R
O14 O 0.3054(2) 0.3682(4) 0.3372(3) 0.0306(14) Uani 1 1 d .
O15 O 0.3124(2) 0.4198(4) 0.4713(3) 0.0267(13) Uani 1 1 d .
O16 O 0.29524(19) 0.2467(4) 0.4353(3) 0.0261(13) Uani 1 1 d .

loop_
_atom_site_aniso_label
_atom_site_aniso_U_11
_atom_site_aniso_U_22
_atom_site_aniso_U_33
_atom_site_aniso_U_23
_atom_site_aniso_U_13
_atom_site_aniso_U_12
Ag1 0.0484(5) 0.0271(3) 0.0273(4) 0.0099(3) 0.0095(3) 0.0121(3)
Ag2 0.0546(5) 0.0282(4) 0.0230(4) -0.0073(3) 0.0097(3) -0.0217(3)
Ag3 0.0325(4) 0.0509(4) 0.0299(4) -0.0042(3) 0.0148(3) 0.0075(3)
Ag4 0.0602(6) 0.0348(4) 0.0400(5) 0.0126(3) 0.0202(4) 0.0279(4)
Ag5 0.0733(6) 0.0437(5) 0.0238(4) -0.0075(3) -0.0010(4) -0.0307(4)
Ag6 0.0308(4) 0.0293(4) 0.0676(6) 0.0125(4) 0.0129(4) -0.0078(3)
Ag7 0.0488(5) 0.0218(3) 0.0495(5) -0.0034(3) 0.0197(4) 0.0043(3)
Ag8 0.0657(6) 0.0543(5) 0.0178(4) -0.0053(3) -0.0002(4) -0.0163(4)
Ag9 0.0543(5) 0.0280(4) 0.0536(6) -0.0068(3) 0.0113(4) 0.0035(3)
P1 0.0440(14) 0.0212(10) 0.0160(11) 0.0004(8) 0.0108(10) -0.0079(9)
P2 0.0396(13) 0.0190(10) 0.0177(11) 0.0019(8) 0.0108(10) 0.0062(8)
P3 0.0330(12) 0.0155(9) 0.0137(10) -0.0005(8) 0.0069(9) 0.0005(8)
P4 0.0294(12) 0.0187(9) 0.0174(11) 0.0005(8) 0.0087(9) 0.0025(8)
F1 0.042(4) 0.075(5) 0.095(6) 0.039(5) 0.002(4) 0.008(3)
F2 0.043(4) 0.065(4) 0.096(6) -0.020(4) 0.011(4) -0.018(3)
F3 0.040(4) 0.136(7) 0.055(5) -0.021(5) 0.023(4) -0.003(4)
F4 0.036(5) 0.306(17) 0.111(9) 0.095(10) 0.006(5) -0.023(7)
F5 0.042(5) 0.208(12) 0.126(9) -0.101(9) -0.027(5) 0.002(6)
F6 0.044(5) 0.070(6) 0.262(15) 0.026(7) 0.007(7) 0.028(4)
C1 0.025(4) 0.025(4) 0.024(5) -0.005(3) 0.009(4) -0.009(3)
C2 0.031(5) 0.017(4) 0.027(5) -0.003(3) 0.010(4) -0.005(3)
C3 0.023(4) 0.031(4) 0.028(5) -0.009(4) 0.001(4) 0.001(3)
C4 0.040(6) 0.043(6) 0.041(6) -0.007(5) 0.008(5) 0.006(4)
C5 0.032(5) 0.030(5) 0.033(6) 0.002(4) 0.009(4) -0.002(4)
C6 0.031(5) 0.041(5) 0.046(7) 0.004(5) 0.007(5) 0.003(4)
C7 0.035(5) 0.027(4) 0.031(5) 0.003(4) 0.011(4) -0.005(4)
C8 0.056(7) 0.030(5) 0.049(7) -0.006(5) 0.024(6) -0.009(4)
C9 0.059(8) 0.042(6) 0.083(10) -0.013(6) 0.031(8) -0.001(5)
C10 0.043(7) 0.059(7) 0.092(11) 0.018(7) 0.034(7) 0.014(6)
C11 0.040(6) 0.054(7) 0.058(8) -0.011(6) 0.008(6) -0.010(5)
C12 0.040(6) 0.047(6) 0.054(7) -0.003(5) 0.013(5) -0.004(5)
C13 0.043(6) 0.025(4) 0.019(5) -0.002(3) 0.008(4) 0.001(4)
C14 0.046(6) 0.041(6) 0.047(7) -0.002(5) 0.007(5) 0.005(5)
C15 0.051(7) 0.055(7) 0.059(8) 0.006(6) 0.002(6) 0.028(6)
C16 0.042(7) 0.077(9) 0.052(8) -0.005(7) 0.007(6) 0.003(6)
C17 0.048(7) 0.063(8) 0.058(8) -0.006(6) 0.011(6) -0.010(6)
C18 0.059(8) 0.033(5) 0.074(9) -0.009(6) 0.030(7) 0.000(5)
C19 0.037(5) 0.020(4) 0.024(5) 0.003(3) 0.004(4) 0.008(3)
C20 0.051(6) 0.022(4) 0.028(5) 0.003(4) 0.010(5) 0.010(4)
C21 0.047(6) 0.033(5) 0.044(7) 0.002(5) 0.012(5) 0.013(4)
C22 0.045(7) 0.053(7) 0.072(9) 0.016(6) 0.023(7) 0.014(5)
C23 0.031(6) 0.053(6) 0.064(8) 0.000(6) 0.012(6) -0.009(5)
C24 0.021(4) 0.028(4) 0.041(6) 0.010(4) -0.004(4) 0.000(3)
C25 0.036(5) 0.021(4) 0.029(5) 0.000(4) 0.014(4) 0.000(3)
C26 0.036(6) 0.053(6) 0.028(5) -0.007(5) 0.006(4) -0.003(4)
C27 0.034(6) 0.043(6) 0.058(8) -0.008(5) 0.011(5) 0.005(4)
C28 0.039(6) 0.040(5) 0.075(9) 0.000(6) 0.028(6) -0.003(5)
C29 0.052(7) 0.059(7) 0.049(7) 0.011(6) 0.036(6) 0.017(5)
C30 0.033(5) 0.041(5) 0.040(6) 0.005(5) 0.014(5) 0.009(4)
O1 0.036(4) 0.046(4) 0.055(5) -0.015(4) 0.011(4) 0.001(3)
O2 0.031(4) 0.055(4) 0.048(5) -0.025(4) -0.002(3) 0.007(3)
O3 0.047(5) 0.023(3) 0.090(7) 0.008(4) 0.002(4) 0.003(3)
O4 0.023(3) 0.034(4) 0.076(6) 0.011(4) 0.005(4) 0.002(3)
O5 0.046(4) 0.029(3) 0.019(3) -0.003(3) 0.014(3) -0.009(3)
O6 0.063(5) 0.025(3) 0.019(3) -0.002(3) 0.019(3) -0.007(3)
O7 0.060(5) 0.025(3) 0.020(3) 0.006(3) 0.014(3) -0.003(3)
O8 0.053(4) 0.026(3) 0.022(3) 0.009(3) 0.014(3) 0.012(3)
O9 0.051(4) 0.025(3) 0.020(3) 0.005(2) 0.014(3) 0.010(3)
O10 0.050(4) 0.028(3) 0.021(3) 0.000(3) 0.011(3) 0.004(3)
O11 0.033(3) 0.021(3) 0.023(3) -0.001(2) 0.004(3) 0.006(2)
O12 0.045(4) 0.025(3) 0.019(3) 0.002(2) 0.010(3) -0.005(3)
O13 0.047(4) 0.021(3) 0.014(3) 0.000(2) 0.011(3) 0.002(2)
O14 0.053(4) 0.023(3) 0.014(3) -0.002(2) 0.007(3) 0.002(3)
O15 0.041(4) 0.022(3) 0.014(3) -0.003(2) 0.002(3) 0.007(2)
O16 0.034(3) 0.022(3) 0.020(3) -0.002(2) 0.002(3) -0.004(2)

loop_
_atom_type_symbol
_atom_type_description
_atom_type_scat_dispersion_real
_atom_type_scat_dispersion_imag
_atom_type_scat_source
C C 0.0033 0.0016 'International Tables Vol C Tables 4.2.6.8 and 6.1.1.4'
H H 0.0000 0.0000 'International Tables Vol C Tables 4.2.6.8 and 6.1.1.4'
O O 0.0106 0.0060 'International Tables Vol C Tables 4.2.6.8 and 6.1.1.4'
F F 0.0171 0.0103 'International Tables Vol C Tables 4.2.6.8 and 6.1.1.4'
P P 0.1023 0.0942 'International Tables Vol C Tables 4.2.6.8 and 6.1.1.4'
Ag Ag -0.8971 1.1015 'International Tables Vol C Tables 4.2.6.8 and 6.1.1.4'

loop_
_geom_angle_atom_site_label_1
_geom_angle_atom_site_label_2
_geom_angle_atom_site_label_3
_geom_angle
_geom_angle_site_symmetry_1
_geom_angle_site_symmetry_3
C2 Ag1 O11 141.5(3) . .
C2 Ag1 O5 130.8(3) . .
O11 Ag1 O5 85.3(2) . .
C2 Ag1 Ag3 50.3(2) . .
O11 Ag1 Ag3 159.93(15) . .
O5 Ag1 Ag3 91.65(16) . .
C2 Ag1 Ag2 50.2(2) . .
O11 Ag1 Ag2 133.51(14) . .
O5 Ag1 Ag2 89.20(16) . .
Ag3 Ag1 Ag2 66.11(3) . .
C2 Ag1 Ag5 45.9(2) . .
O11 Ag1 Ag5 116.36(14) . .
O5 Ag1 Ag5 141.96(15) . .
Ag3 Ag1 Ag5 56.97(3) . .
Ag2 Ag1 Ag5 95.59(3) . .
C2 Ag1 Ag1 122.5(2) . 7
O11 Ag1 Ag1 82.24(15) . 7
O5 Ag1 Ag1 63.75(14) . 7
Ag3 Ag1 Ag1 78.63(3) . 7
Ag2 Ag1 Ag1 134.88(4) . 7
Ag5 Ag1 Ag1 87.36(3) . 7
C2 Ag1 Ag7 59.1(2) . .
O11 Ag1 Ag7 86.62(15) . .
O5 Ag1 Ag7 134.77(14) . .
Ag3 Ag1 Ag7 109.14(3) . .
Ag2 Ag1 Ag7 65.51(3) . .
Ag5 Ag1 Ag7 80.18(3) . .
Ag1 Ag1 Ag7 157.53(5) 7 .
O14 Ag2 C2 148.2(3) . .
O14 Ag2 O6 76.9(2) . .
C2 Ag2 O6 124.1(3) . .
O14 Ag2 C1 120.3(2) . .
C2 Ag2 C1 29.3(3) . .
O6 Ag2 C1 146.4(3) . .
O14 Ag2 O1 94.3(2) . .
C2 Ag2 O1 112.2(3) . .
O6 Ag2 O1 78.5(2) . .
C1 Ag2 O1 124.2(3) . .
O14 Ag2 Ag1 134.36(17) . .
C2 Ag2 Ag1 47.8(2) . .
O6 Ag2 Ag1 77.63(17) . .
C1 Ag2 Ag1 70.1(2) . .
O1 Ag2 Ag1 116.72(18) . .
O14 Ag2 Ag8 79.03(16) . .
C2 Ag2 Ag8 73.2(2) . .
O6 Ag2 Ag8 151.68(15) . .
C1 Ag2 Ag8 44.2(2) . .
O1 Ag2 Ag8 118.14(19) . .
Ag1 Ag2 Ag8 110.07(3) . .
O14 Ag2 Ag3 166.21(18) . .
C2 Ag2 Ag3 44.5(2) . .
O6 Ag2 Ag3 98.26(14) . .
C1 Ag2 Ag3 70.65(19) . .
O1 Ag2 Ag3 72.04(16) . .
Ag1 Ag2 Ag3 55.00(2) . .
Ag8 Ag2 Ag3 108.47(3) . .
C2 Ag3 O2 125.5(3) . .
C2 Ag3 O11 134.1(3) . 7
O2 Ag3 O11 95.7(3) . 7
C2 Ag3 O8 105.3(2) . .
O2 Ag3 O8 100.3(2) . .
O11 Ag3 O8 83.21(18) 7 .
C2 Ag3 Ag5 50.0(2) . .
O2 Ag3 Ag5 158.1(2) . .
O11 Ag3 Ag5 98.83(15) 7 .
O8 Ag3 Ag5 65.48(16) . .
C2 Ag3 Ag1 50.2(2) . .
O2 Ag3 Ag1 131.29(18) . .
O11 Ag3 Ag1 88.70(14) 7 .
O8 Ag3 Ag1 128.33(16) . .
Ag5 Ag3 Ag1 65.60(3) . .
C2 Ag3 Ag2 46.6(2) . .
O2 Ag3 Ag2 85.25(18) . .
O11 Ag3 Ag2 133.70(13) 7 .
O8 Ag3 Ag2 142.33(13) . .
Ag5 Ag3 Ag2 96.33(3) . .
Ag1 Ag3 Ag2 58.89(3) . .
C2 Ag3 Ag4 49.9(2) . .
O2 Ag3 Ag4 101.8(2) . .
O11 Ag3 Ag4 147.81(14) 7 .
O8 Ag3 Ag4 67.27(13) . .
Ag5 Ag3 Ag4 58.04(3) . .
Ag1 Ag3 Ag4 99.40(3) . .
Ag2 Ag3 Ag4 75.10(2) . .
O9 Ag4 O12 80.8(2) . 4_545
O9 Ag4 C1 155.7(3) . .
O12 Ag4 C1 123.4(2) 4_545 .
O9 Ag4 C2 127.8(2) . .
O12 Ag4 C2 149.5(2) 4_545 .
C1 Ag4 C2 28.5(3) . .
O9 Ag4 Ag6 134.03(19) . .
O12 Ag4 Ag6 100.32(16) 4_545 .
C1 Ag4 Ag6 49.42(19) . .
C2 Ag4 Ag6 68.76(19) . .
O9 Ag4 Ag5 94.57(17) . .
O12 Ag4 Ag5 157.42(17) 4_545 .
C1 Ag4 Ag5 63.5(2) . .
C2 Ag4 Ag5 45.53(19) . .
Ag6 Ag4 Ag5 67.07(3) . .
O9 Ag4 Ag8 162.16(17) . .
O12 Ag4 Ag8 83.65(14) 4_545 .
C1 Ag4 Ag8 40.5(2) . .
C2 Ag4 Ag8 66.27(19) . .
Ag6 Ag4 Ag8 57.72(3) . .
Ag5 Ag4 Ag8 103.11(3) . .
O9 Ag4 Ag3 89.57(15) . .
O12 Ag4 Ag3 148.71(17) 4_545 .
C1 Ag4 Ag3 69.1(2) . .
C2 Ag4 Ag3 41.64(18) . .
Ag6 Ag4 Ag3 107.58(3) . .
Ag5 Ag4 Ag3 52.36(2) . .
Ag8 Ag4 Ag3 99.29(3) . .
O15 Ag5 C2 154.6(3) 4_545 .
O15 Ag5 O5 92.6(2) 4_545 7
C2 Ag5 O5 109.3(3) . 7
O15 Ag5 Ag3 147.36(17) 4_545 .
C2 Ag5 Ag3 50.6(2) . .
O5 Ag5 Ag3 85.94(15) 7 .
O15 Ag5 Ag4 107.24(15) 4_545 .
C2 Ag5 Ag4 55.9(2) . .
O5 Ag5 Ag4 155.51(16) 7 .
Ag3 Ag5 Ag4 69.60(3) . .
O15 Ag5 Ag1 147.90(16) 4_545 .
C2 Ag5 Ag1 46.3(2) . .
O5 Ag5 Ag1 63.99(13) 7 .
Ag3 Ag5 Ag1 57.43(3) . .
Ag4 Ag5 Ag1 101.71(3) . .
O15 Ag5 Ag6 90.00(15) 4_545 .
C2 Ag5 Ag6 64.8(2) . .
O5 Ag5 Ag6 143.19(15) 7 .
Ag3 Ag5 Ag6 110.37(3) . .
Ag4 Ag5 Ag6 53.31(2) . .
Ag1 Ag5 Ag6 96.43(3) . .
C1 Ag6 O4 131.0(3) . .
C1 Ag6 O6 135.9(3) . 4_545
O4 Ag6 O6 88.0(3) . 4_545
C1 Ag6 O14 116.7(3) . 4_545
O4 Ag6 O14 94.1(2) . 4_545
O6 Ag6 O14 71.75(19) 4_545 4_545
C1 Ag6 Ag4 53.2(2) . .
O4 Ag6 Ag4 163.0(2) . .
O6 Ag6 Ag4 96.29(17) 4_545 .
O14 Ag6 Ag4 71.93(16) 4_545 .
C1 Ag6 Ag7 51.9(2) . .
O4 Ag6 Ag7 81.20(16) . .
O6 Ag6 Ag7 140.02(14) 4_545 .
O14 Ag6 Ag7 146.96(13) 4_545 .
Ag4 Ag6 Ag7 105.14(3) . .
C1 Ag6 Ag8 46.4(2) . .
O4 Ag6 Ag8 125.89(19) . .
O6 Ag6 Ag8 96.94(17) 4_545 .
O14 Ag6 Ag8 138.66(16) 4_545 .
Ag4 Ag6 Ag8 70.01(3) . .
Ag7 Ag6 Ag8 61.07(3) . .
C1 Ag6 Ag5 60.5(2) . .
O4 Ag6 Ag5 106.4(2) . .
O6 Ag6 Ag5 136.14(14) 4_545 .
O14 Ag6 Ag5 66.18(13) 4_545 .
Ag4 Ag6 Ag5 59.62(3) . .
Ag7 Ag6 Ag5 83.72(3) . .
Ag8 Ag6 Ag5 106.26(3) . .
C1 Ag6 Ag9 164.5(2) . 4_545
O4 Ag6 Ag9 43.06(16) . 4_545
O6 Ag6 Ag9 58.27(18) 4_545 4_545
O14 Ag6 Ag9 56.94(16) 4_545 4_545
Ag4 Ag6 Ag9 127.32(3) . 4_545
Ag7 Ag6 Ag9 124.13(3) . 4_545
Ag8 Ag6 Ag9 148.40(4) . 4_545
Ag5 Ag6 Ag9 105.32(3) . 4_545
O3 Ag7 O9 103.2(3) . 4
O3 Ag7 C1 124.6(3) . .
O9 Ag7 C1 122.7(3) 4 .
O3 Ag7 O12 106.8(2) . .
O9 Ag7 O12 76.3(2) 4 .
C1 Ag7 O12 112.5(2) . .
O3 Ag7 Ag6 80.36(17) . .
O9 Ag7 Ag6 129.07(15) 4 .
C1 Ag7 Ag6 47.56(18) . .
O12 Ag7 Ag6 152.31(14) . .
O3 Ag7 Ag8 128.7(2) . .
O9 Ag7 Ag8 80.67(17) 4 .
C1 Ag7 Ag8 46.0(2) . .
O12 Ag7 Ag8 123.28(16) . .
Ag6 Ag7 Ag8 60.78(3) . .
O3 Ag7 Ag1 114.0(2) . .
O9 Ag7 Ag1 124.62(15) 4 .
C1 Ag7 Ag1 65.2(2) . .
O12 Ag7 Ag1 54.97(14) . .
Ag6 Ag7 Ag1 97.47(3) . .
Ag8 Ag7 Ag1 103.67(3) . .
C1 Ag8 O16 135.0(3) . .
C1 Ag8 Ag6 46.6(2) . .
O16 Ag8 Ag6 175.43(16) . .
C1 Ag8 Ag7 50.3(2) . .
O16 Ag8 Ag7 118.80(15) . .
Ag6 Ag8 Ag7 58.15(3) . .
C1 Ag8 Ag2 52.5(2) . .
O16 Ag8 Ag2 82.50(15) . .
Ag6 Ag8 Ag2 98.78(3) . .
Ag7 Ag8 Ag2 67.70(3) . .
C1 Ag8 Ag4 43.4(2) . .
O16 Ag8 Ag4 132.23(16) . .
Ag6 Ag8 Ag4 52.27(3) . .
Ag7 Ag8 Ag4 91.47(3) . .
Ag2 Ag8 Ag4 75.91(3) . .
O1 Ag9 O4 146.9(3) . 4
O1 Ag9 Ag6 111.0(2) . 4
O4 Ag9 Ag6 43.72(17) 4 4
O6 P1 O5 115.5(4) . .
O6 P1 O7 104.8(3) . .
O5 P1 O7 111.4(4) . .
O6 P1 C7 110.0(4) . .
O5 P1 C7 108.3(4) . .
O7 P1 C7 106.6(4) . .
O9 P2 O8 113.0(3) . .
O9 P2 O10 107.4(4) . .
O8 P2 O10 112.0(4) . .
O9 P2 C13 109.3(4) . .
O8 P2 C13 108.4(4) . .
O10 P2 C13 106.5(4) . .
O16 P3 O15 111.7(3) . .
O16 P3 O14 113.8(4) . .
O15 P3 O14 110.4(3) . .
O16 P3 C19 106.5(4) . .
O15 P3 C19 107.7(4) . .
O14 P3 C19 106.4(4) . .
O12 P4 O11 113.8(3) . .
O12 P4 O13 106.8(3) . .
O11 P4 O13 110.8(3) . .
O12 P4 C25 108.6(4) . .
O11 P4 C25 108.9(4) . .
O13 P4 C25 107.8(4) . .
C2 C1 Ag8 149.2(7) . .
C2 C1 Ag6 123.5(7) . .
Ag8 C1 Ag6 86.9(3) . .
C2 C1 Ag4 87.1(6) . .
Ag8 C1 Ag4 96.1(3) . .
Ag6 C1 Ag4 77.3(2) . .
C2 C1 Ag7 104.4(7) . .
Ag8 C1 Ag7 83.7(3) . .
Ag6 C1 Ag7 80.5(3) . .
Ag4 C1 Ag7 157.8(4) . .
C2 C1 Ag2 67.2(5) . .
Ag8 C1 Ag2 83.3(3) . .
Ag6 C1 Ag2 167.2(4) . .
Ag4 C1 Ag2 111.9(3) . .
Ag7 C1 Ag2 90.1(3) . .
C1 C2 Ag5 110.8(6) . .
C1 C2 Ag1 130.5(7) . .
Ag5 C2 Ag1 87.9(3) . .
C1 C2 Ag3 147.1(8) . .
Ag5 C2 Ag3 79.3(3) . .
Ag1 C2 Ag3 79.5(3) . .
C1 C2 Ag2 83.5(6) . .
Ag5 C2 Ag2 165.7(4) . .
Ag1 C2 Ag2 82.0(2) . .
Ag3 C2 Ag2 88.9(3) . .
C1 C2 Ag4 64.4(5) . .
Ag5 C2 Ag4 78.6(2) . .
Ag1 C2 Ag4 163.3(4) . .
Ag3 C2 Ag4 88.5(3) . .
Ag2 C2 Ag4 109.5(4) . .
O2 C3 O1 128.5(9) . .
O2 C3 C4 116.1(8) . .
O1 C3 C4 115.3(8) . .
F1 C4 F2 108.5(10) . .
F1 C4 F3 107.2(9) . .
F2 C4 F3 105.2(9) . .
F1 C4 C3 111.0(9) . .
F2 C4 C3 113.4(8) . .
F3 C4 C3 111.1(9) . .
O3 C5 O4 129.9(10) . .
O3 C5 C6 116.3(9) . .
O4 C5 C6 113.8(8) . .
F4 C6 F5 107.9(12) . .
F4 C6 F6 106.7(12) . .
F5 C6 F6 104.6(12) . .
F4 C6 C5 111.1(10) . .
F5 C6 C5 113.1(9) . .
F6 C6 C5 113.0(9) . .
C8 C7 C12 119.3(10) . .
C8 C7 P1 121.2(8) . .
C12 C7 P1 119.4(7) . .
C7 C8 C9 120.7(11) . .
C10 C9 C8 119.4(11) . .
C9 C10 C11 120.9(11) . .
C12 C11 C10 118.6(11) . .
C11 C12 C7 120.9(10) . .
C18 C13 C14 119.0(10) . .
C18 C13 P2 119.8(7) . .
C14 C13 P2 121.1(8) . .
C15 C14 C13 118.4(11) . .
C16 C15 C14 122.3(11) . .
C15 C16 C17 119.7(12) . .
C18 C17 C16 118.4(11) . .
C17 C18 C13 122.3(10) . .
C24 C19 C20 119.0(9) . .
C24 C19 P3 120.3(6) . .
C20 C19 P3 120.8(7) . .
C21 C20 C19 119.6(9) . .
C20 C21 C22 120.5(9) . .
C23 C22 C21 121.6(11) . .
C22 C23 C24 118.8(10) . .
C19 C24 C23 120.5(9) . .
C26 C25 C30 119.4(9) . .
C26 C25 P4 120.2(7) . .
C30 C25 P4 120.3(8) . .
C25 C26 C27 120.5(9) . .
C28 C27 C26 120.0(11) . .
C27 C28 C29 120.9(11) . .
C28 C29 C30 118.3(10) . .
C25 C30 C29 120.7(10) . .
C3 O1 Ag9 133.5(6) . .
C3 O1 Ag2 129.3(6) . .
Ag9 O1 Ag2 91.5(2) . .
C3 O2 Ag3 124.7(6) . .
C5 O3 Ag7 124.5(7) . .
C5 O4 Ag9 142.5(7) . 4_545
C5 O4 Ag6 123.1(6) . .
Ag9 O4 Ag6 93.2(2) 4_545 .
P1 O5 Ag1 118.8(3) . .
P1 O5 Ag5 112.3(3) . 7
Ag1 O5 Ag5 126.4(3) . 7
P1 O6 Ag6 119.4(3) . 4
P1 O6 Ag2 130.8(3) . .
Ag6 O6 Ag2 105.8(2) 4 .
P2 O8 Ag3 132.5(4) . .
P2 O9 Ag4 123.7(3) . .
P2 O9 Ag7 133.5(3) . 4_545
Ag4 O9 Ag7 102.3(2) . 4_545
P4 O11 Ag1 102.0(3) . .
P4 O11 Ag3 134.4(3) . 7
Ag1 O11 Ag3 109.6(2) . 7
P4 O12 Ag4 129.4(3) . 4
P4 O12 Ag7 124.4(3) . .
Ag4 O12 Ag7 96.0(2) 4 .
P3 O14 Ag2 123.3(3) . .
P3 O14 Ag6 133.9(3) . 4
Ag2 O14 Ag6 101.6(2) . 4
P3 O15 Ag5 119.7(3) . 4
P3 O16 Ag8 126.0(3) . .

loop_
_geom_bond_atom_site_label_1
_geom_bond_atom_site_label_2
_geom_bond_distance
_geom_bond_site_symmetry_2
Ag1 C2 2.234(8) .
Ag1 O11 2.325(6) .
Ag1 O5 2.365(6) .
Ag1 Ag3 2.8579(10) .
Ag1 Ag2 2.9870(11) .
Ag1 Ag5 3.0883(11) .
Ag1 Ag1 3.1521(14) 7
Ag1 Ag7 3.3361(11) .
Ag2 O14 2.249(6) .
Ag2 C2 2.318(8) .
Ag2 O6 2.338(6) .
Ag2 C1 2.498(8) .
Ag2 O1 2.522(7) .
Ag2 Ag8 3.1286(11) .
Ag2 Ag3 3.1900(10) .
Ag3 C2 2.236(8) .
Ag3 O2 2.254(7) .
Ag3 O11 2.345(6) 7
Ag3 O8 2.559(6) .
Ag3 Ag5 2.8430(12) .
Ag3 Ag4 3.3648(11) .
Ag4 O9 2.207(6) .
Ag4 O12 2.318(6) 4_545
Ag4 C1 2.325(8) .
Ag4 C2 2.574(8) .
Ag4 Ag6 2.8310(11) .
Ag4 Ag5 3.0458(12) .
Ag4 Ag8 3.3636(11) .
Ag5 O15 2.173(6) 4_545
Ag5 C2 2.218(8) .
Ag5 O5 2.464(6) 7
Ag5 Ag6 3.2516(12) .
Ag6 C1 2.204(8) .
Ag6 O4 2.317(7) .
Ag6 O6 2.319(6) 4_545
Ag6 O14 2.538(6) 4_545
Ag6 Ag7 2.9455(10) .
Ag6 Ag8 3.0262(12) .
Ag6 Ag9 3.3476(11) 4_545
Ag7 O3 2.323(8) .
Ag7 O9 2.323(6) 4
Ag7 C1 2.350(8) .
Ag7 O12 2.427(6) .
Ag7 Ag8 3.0348(13) .
Ag8 C1 2.195(9) .
Ag8 O16 2.240(6) .
Ag9 O1 2.237(7) .
Ag9 O4 2.289(7) 4
Ag9 Ag6 3.3476(11) 4
P1 O6 1.507(6) .
P1 O5 1.510(7) .
P1 O7 1.575(6) .
P1 C7 1.791(10) .
P2 O9 1.503(6) .
P2 O8 1.515(6) .
P2 O10 1.545(7) .
P2 C13 1.803(10) .
P3 O16 1.519(6) .
P3 O15 1.523(6) .
P3 O14 1.528(6) .
P3 C19 1.803(9) .
P4 O12 1.510(7) .
P4 O11 1.513(6) .
P4 O13 1.574(6) .
P4 C25 1.804(9) .
F1 C4 1.288(13) .
F2 C4 1.303(12) .
F3 C4 1.331(12) .
F4 C6 1.270(14) .
F5 C6 1.265(14) .
F6 C6 1.271(12) .
C1 C2 1.230(11) .
C3 O2 1.221(11) .
C3 O1 1.256(11) .
C3 C4 1.537(14) .
C5 O3 1.202(11) .
C5 O4 1.240(11) .
C5 C6 1.543(14) .
C7 C8 1.373(13) .
C7 C12 1.399(14) .
C8 C9 1.401(16) .
C9 C10 1.377(19) .
C10 C11 1.400(17) .
C11 C12 1.390(15) .
C13 C18 1.372(14) .
C13 C14 1.386(13) .
C14 C15 1.379(16) .
C15 C16 1.337(18) .
C16 C17 1.402(18) .
C17 C18 1.353(17) .
C19 C24 1.396(12) .
C19 C20 1.408(11) .
C20 C21 1.376(15) .
C21 C22 1.386(16) .
C22 C23 1.357(15) .
C23 C24 1.412(14) .
C25 C26 1.369(14) .
C25 C30 1.378(12) .
C26 C27 1.394(14) .
C27 C28 1.354(16) .
C28 C29 1.392(17) .
C29 C30 1.401(14) .
O4 Ag9 2.289(7) 4_545
O5 Ag5 2.464(6) 7
O6 Ag6 2.319(6) 4
O9 Ag7 2.323(6) 4_545
O11 Ag3 2.345(6) 7
O12 Ag4 2.318(6) 4
O14 Ag6 2.538(6) 4
O15 Ag5 2.173(6) 4

loop_
_geom_hbond_atom_site_label_D
_geom_hbond_atom_site_label_H
_geom_hbond_atom_site_label_A
_geom_hbond_distance_DH
_geom_hbond_distance_HA
_geom_hbond_distance_DA
_geom_hbond_angle_DHA
_geom_hbond_site_symmetry_A
O13 H13A O8 0.82 1.72 2.542(8) 177.4 7
O10 H10A O16 0.82 1.74 2.556(9) 170.8 6
O7 H7A O15 0.82 1.72 2.532(8) 167.7 6_565
